data_7705489
loop_
_publ_author_name
'Hacaperkov\'a, Eli\<ska'
'Jaro\<s, Adam'
'Kotek, Jan'
'Notni, Johannes'
'Straka, Michal'
'Kub\'i\<cek, Vojt\<ech'
'Hermann, Petr'

_publ_section_title
;
 Al(III)-NTA-fluoride: a simple model system for Al-F binding with
 interesting thermodynamics.
;
_journal_issue 39
_journal_name_full 'Dalton transactions (Cambridge, England : 2003)'
_journal_page_first 13726
_journal_page_last 13736
_journal_paper_doi 10.1039/d0dt02644a
_journal_volume 49
_journal_year 2020
_chemical_formula_moiety 'C6 H10 Al N O8, 2(H2 O)'
_chemical_formula_sum 'C6 H14 Al N O10'
_chemical_formula_weight 287.16
_space_group_crystal_system monoclinic
_space_group_IT_number 14
_space_group_name_Hall '-P 2ybc'
_space_group_name_H-M_alt 'P 1 21/c 1'
_atom_sites_solution_hydrogens mixed
_audit_creation_method SHELXL-2014/7
_audit_update_record
;
2019-10-11 deposited with the CCDC.	2020-09-22 downloaded from the CCDC.
;
_cell_angle_alpha 90
_cell_angle_beta 95.546(2)
_cell_angle_gamma 90
_cell_formula_units_Z 8
_cell_length_a 11.9061(6)
_cell_length_b 14.6917(7)
_cell_length_c 13.8670(6)
_cell_measurement_reflns_used 9982
_cell_measurement_temperature 120(2)
_cell_measurement_theta_max 72.1691
_cell_measurement_theta_min 3.7300
_cell_volume 2414.3(2)
_computing_cell_refinement 'SAINT V8.38A (Bruker AXS Inc., 2017)'
_computing_data_collection 'Bruker Instrument Service vV6.2.9'
_computing_data_reduction 'SAINT V8.38A (Bruker AXS Inc., 2017)'
_computing_structure_refinement 'SHELXL-2017/1 (Sheldrick, 2017)'
_computing_structure_solution 'SHELXT 2014/5 (Sheldrick, 2014)'
_diffrn_ambient_temperature 120(2)
_diffrn_detector_area_resol_mean 10.4167
_diffrn_measured_fraction_theta_full 0.996
_diffrn_measured_fraction_theta_max 0.996
_diffrn_measurement_device_type 'Bruker D8 VENTURE Kappa Duo PHOTON 100 CMOS'
_diffrn_measurement_method '\f and \w scans'
_diffrn_radiation_monochromator 'Quazar Mo multilayer optic'
_diffrn_radiation_type CuK\a
_diffrn_radiation_wavelength 1.54178
_diffrn_reflns_av_R_equivalents 0.0432
_diffrn_reflns_av_unetI/netI 0.0324
_diffrn_reflns_Laue_measured_fraction_full 0.996
_diffrn_reflns_Laue_measured_fraction_max 0.996
_diffrn_reflns_limit_h_max 14
_diffrn_reflns_limit_h_min -14
_diffrn_reflns_limit_k_max 18
_diffrn_reflns_limit_k_min -17
_diffrn_reflns_limit_l_max 17
_diffrn_reflns_limit_l_min -16
_diffrn_reflns_number 24240
_diffrn_reflns_point_group_measured_fraction_full 0.996
_diffrn_reflns_point_group_measured_fraction_max 0.996
_diffrn_reflns_theta_full 67.679
_diffrn_reflns_theta_max 72.162
_diffrn_reflns_theta_min 3.730
_diffrn_source 'I\mS micro-focus sealed tube'
_exptl_absorpt_coefficient_mu 1.982
_exptl_absorpt_correction_T_max 0.93
_exptl_absorpt_correction_T_min 0.34
_exptl_absorpt_correction_type numerical
_exptl_absorpt_process_details
;
SADABS-2016/2 - Bruker AXS area detector scaling and absorption correction
;
_exptl_crystal_colour colourless
_exptl_crystal_density_diffrn 1.580
_exptl_crystal_description plate
_exptl_crystal_F_000 1200
_exptl_crystal_size_max 0.826
_exptl_crystal_size_mid 0.601
_exptl_crystal_size_min 0.040
_refine_diff_density_max 0.351
_refine_diff_density_min -0.339
_refine_diff_density_rms 0.060
_refine_ls_extinction_method none
_refine_ls_goodness_of_fit_ref 1.072
_refine_ls_hydrogen_treatment mixed
_refine_ls_matrix_type full
_refine_ls_number_parameters 389
_refine_ls_number_reflns 4740
_refine_ls_number_restraints 0
_refine_ls_restrained_S_all 1.072
_refine_ls_R_factor_all 0.0351
_refine_ls_R_factor_gt 0.0307
_refine_ls_shift/su_max 0.001
_refine_ls_shift/su_mean 0.000
_refine_ls_structure_factor_coef Fsqd
_refine_ls_weighting_details 'w=1/[\s^2^(Fo^2^)+(0.0386P)^2^+1.3942P] where P=(Fo^2^+2Fc^2^)/3'
_refine_ls_weighting_scheme calc
_refine_ls_wR_factor_gt 0.0797
_refine_ls_wR_factor_ref 0.0823
_reflns_Friedel_coverage 0.000
_reflns_number_gt 4268
_reflns_number_total 4740
_reflns_threshold_expression 'I > 2\s(I)'
_cod_data_source_file d0dt02644a2.cif
_cod_data_source_block alnta
_cod_depositor_comments 'Adding full bibliography for 7705489.cif.'
_cod_original_sg_symbol_H-M 'P 21/c'
_cod_database_code 7705489
_shelx_shelxl_version_number 2014/7
_shelx_space_group_comment
;
The symmetry employed for this shelxl refinement is uniquely defined
by the following loop, which should always be used as a source of
symmetry information in preference to the above space-group names.
They are only intended as comments.
;
_shelx_estimated_absorpt_t_min 0.291
_shelx_estimated_absorpt_t_max 0.925

loop_
_space_group_symop_operation_xyz
'x, y, z'
'-x, y+1/2, -z+1/2'
'-x, -y, -z'
'x, -y-1/2, z-1/2'

loop_
_atom_site_label
_atom_site_type_symbol
_atom_site_fract_x
_atom_site_fract_y
_atom_site_fract_z
_atom_site_U_iso_or_equiv
_atom_site_adp_type
_atom_site_occupancy
_atom_site_site_symmetry_order
_atom_site_calc_flag
_atom_site_refinement_flags_posn
_atom_site_refinement_flags_adp
_atom_site_refinement_flags_occupancy
_atom_site_disorder_assembly
_atom_site_disorder_group
Al1A Al 0.08692(4) 0.71652(3) 0.80906(3) 0.00815(11) Uani 1 1 d . . . . .
O1A O 0.02112(9) 0.79322(7) 0.71705(8) 0.0110(2) Uani 1 1 d . . . . .
H1A H 0.002(2) 0.7712(18) 0.664(2) 0.046(8) Uiso 1 1 d . . . . .
H1B H -0.037(2) 0.8302(19) 0.731(2) 0.047(7) Uiso 1 1 d . . . . .
O2A O 0.15542(10) 0.64889(8) 0.71474(8) 0.0126(2) Uani 1 1 d . . . . .
H2A H 0.220(2) 0.6577(18) 0.6968(19) 0.041(7) Uiso 1 1 d . . . . .
H2B H 0.121(2) 0.6065(18) 0.6792(19) 0.038(7) Uiso 1 1 d . . . . .
N1A N 0.15222(10) 0.63941(8) 0.92481(8) 0.0084(2) Uani 1 1 d . . . . .
C10A C 0.10257(13) 0.54760(10) 0.90922(11) 0.0116(3) Uani 1 1 d . . . . .
H10A H 0.0936 0.5185 0.9724 0.014 Uiso 1 1 calc R U . . .
H10B H 0.1532 0.5091 0.8740 0.014 Uiso 1 1 calc R U . . .
C11A C -0.01201(13) 0.55585(10) 0.85063(10) 0.0109(3) Uani 1 1 d . . . . .
O11A O -0.02821(9) 0.62862(7) 0.80020(7) 0.0114(2) Uani 1 1 d . . . . .
O11B O -0.07990(10) 0.49270(8) 0.85265(8) 0.0173(2) Uani 1 1 d . . . . .
C20A C 0.11515(13) 0.68360(10) 1.01321(10) 0.0112(3) Uani 1 1 d . . . . .
H20A H 0.1807 0.7134 1.0496 0.013 Uiso 1 1 calc R U . . .
H20B H 0.0862 0.6366 1.0556 0.013 Uiso 1 1 calc R U . . .
C21A C 0.02357(12) 0.75388(10) 0.98749(10) 0.0104(3) Uani 1 1 d . . . . .
O21A O 0.01397(9) 0.78313(7) 0.90103(7) 0.0120(2) Uani 1 1 d . . . . .
O21B O -0.03506(9) 0.78051(7) 1.05171(8) 0.0147(2) Uani 1 1 d . . . . .
C30A C 0.27635(12) 0.64305(10) 0.92475(11) 0.0127(3) Uani 1 1 d . . . . .
H30A H 0.3024 0.5951 0.8819 0.015 Uiso 1 1 calc R U . . .
H30B H 0.3131 0.6332 0.9911 0.015 Uiso 1 1 calc R U . . .
C31A C 0.30631(12) 0.73648(11) 0.88826(10) 0.0123(3) Uani 1 1 d . . . . .
O31A O 0.22626(9) 0.77834(7) 0.83601(7) 0.0118(2) Uani 1 1 d . . . . .
O31B O 0.40227(9) 0.76626(8) 0.90750(8) 0.0196(3) Uani 1 1 d . . . . .
Al1C Al 0.52568(4) 0.87864(3) 0.66985(3) 0.00864(11) Uani 1 1 d . . . . .
O1C O 0.43791(10) 0.97990(7) 0.68352(8) 0.0134(2) Uani 1 1 d . . . . .
H1C H 0.424(2) 1.0273(19) 0.643(2) 0.045(7) Uiso 1 1 d . . . . .
H1D H 0.381(2) 0.9751(15) 0.7152(17) 0.030(6) Uiso 1 1 d . . . . .
O2C O 0.53336(9) 0.85554(7) 0.80380(8) 0.0122(2) Uani 1 1 d . . . . .
H2C H 0.482(2) 0.8272(16) 0.8339(17) 0.033(6) Uiso 1 1 d . . . . .
H2D H 0.566(2) 0.8952(18) 0.8430(19) 0.039(7) Uiso 1 1 d . . . . .
N1C N 0.62027(10) 0.76235(8) 0.64293(9) 0.0095(2) Uani 1 1 d . . . . .
C10C C 0.72518(12) 0.77136(10) 0.70847(11) 0.0114(3) Uani 1 1 d . . . . .
H10C H 0.7875 0.7384 0.6814 0.014 Uiso 1 1 calc R U . . .
H10D H 0.7145 0.7450 0.7726 0.014 Uiso 1 1 calc R U . . .
C11C C 0.75365(12) 0.87233(10) 0.71883(10) 0.0101(3) Uani 1 1 d . . . . .
O11C O 0.67264(9) 0.92820(7) 0.69731(7) 0.0113(2) Uani 1 1 d . . . . .
O11D O 0.85130(9) 0.89619(7) 0.74748(8) 0.0135(2) Uani 1 1 d . . . . .
C20C C 0.64268(13) 0.76811(10) 0.53903(11) 0.0122(3) Uani 1 1 d . . . . .
H20C H 0.6102 0.7140 0.5041 0.015 Uiso 1 1 calc R U . . .
H20D H 0.7252 0.7675 0.5347 0.015 Uiso 1 1 calc R U . . .
C21C C 0.59275(12) 0.85355(10) 0.49035(11) 0.0113(3) Uani 1 1 d . . . . .
O21C O 0.52974(9) 0.90236(7) 0.53895(7) 0.0121(2) Uani 1 1 d . . . . .
O21D O 0.61508(10) 0.87054(8) 0.40703(8) 0.0175(2) Uani 1 1 d . . . . .
C30C C 0.54980(13) 0.68284(10) 0.66322(11) 0.0130(3) Uani 1 1 d . . . . .
H30C H 0.5711 0.6606 0.7299 0.016 Uiso 1 1 calc R U . . .
H30D H 0.5624 0.6330 0.6175 0.016 Uiso 1 1 calc R U . . .
C31C C 0.42618(13) 0.71046(10) 0.65235(11) 0.0120(3) Uani 1 1 d . . . . .
O31C O 0.40466(8) 0.79563(7) 0.65241(7) 0.0111(2) Uani 1 1 d . . . . .
O31D O 0.35329(9) 0.64991(7) 0.64819(9) 0.0186(2) Uani 1 1 d . . . . .
O1W O 0.25684(10) 0.96534(8) 0.78131(8) 0.0157(2) Uani 1 1 d . . . . .
H11W H 0.200(2) 0.9770(16) 0.7410(19) 0.034(6) Uiso 1 1 d . . . . .
H12W H 0.250(2) 0.9075(19) 0.7981(19) 0.042(7) Uiso 1 1 d . . . . .
O2W O 0.37485(12) 0.47137(9) 0.57588(9) 0.0227(3) Uani 1 1 d . . . . .
H21W H 0.313(2) 0.4593(18) 0.542(2) 0.044(7) Uiso 1 1 d . . . . .
H22W H 0.371(2) 0.526(2) 0.596(2) 0.056(8) Uiso 1 1 d . . . . .
O3W O 0.07053(11) 0.51653(8) 0.60355(10) 0.0216(3) Uani 1 1 d . . . . .
H31W H 0.086(2) 0.4696(19) 0.639(2) 0.044(7) Uiso 1 1 d . . . . .
H32W H 0.096(3) 0.503(2) 0.549(2) 0.060(9) Uiso 1 1 d . . . . .
O4W O -0.19312(13) 0.93186(10) 1.05399(11) 0.0322(3) Uani 1 1 d . . . . .
H41W H -0.138(3) 0.898(2) 1.065(2) 0.057(9) Uiso 1 1 d . . . . .
H42W H -0.203(2) 0.951(2) 1.110(2) 0.058(9) Uiso 1 1 d . . . . .

loop_
_atom_site_aniso_label
_atom_site_aniso_U_11
_atom_site_aniso_U_22
_atom_site_aniso_U_33
_atom_site_aniso_U_23
_atom_site_aniso_U_13
_atom_site_aniso_U_12
Al1A 0.0092(2) 0.0095(2) 0.0060(2) 0.00077(15) 0.00193(15) -0.00047(15)
O1A 0.0132(5) 0.0131(5) 0.0069(5) 0.0000(4) 0.0013(4) 0.0013(4)
O2A 0.0104(5) 0.0162(5) 0.0117(5) -0.0034(4) 0.0039(4) -0.0014(4)
N1A 0.0080(6) 0.0090(6) 0.0085(5) -0.0006(4) 0.0021(4) -0.0011(4)
C10A 0.0138(7) 0.0088(7) 0.0124(7) 0.0011(5) 0.0015(6) -0.0020(5)
C11A 0.0133(7) 0.0119(7) 0.0079(6) -0.0017(5) 0.0030(5) -0.0019(6)
O11A 0.0117(5) 0.0126(5) 0.0100(5) 0.0016(4) 0.0012(4) -0.0020(4)
O11B 0.0196(6) 0.0158(5) 0.0160(5) 0.0024(4) -0.0004(4) -0.0091(4)
C20A 0.0147(7) 0.0133(7) 0.0058(6) -0.0011(5) 0.0014(5) 0.0011(6)
C21A 0.0127(7) 0.0104(7) 0.0081(7) -0.0008(5) 0.0012(5) -0.0014(5)
O21A 0.0166(5) 0.0125(5) 0.0071(5) 0.0011(4) 0.0023(4) 0.0027(4)
O21B 0.0181(6) 0.0179(5) 0.0085(5) -0.0005(4) 0.0038(4) 0.0054(4)
C30A 0.0086(7) 0.0153(7) 0.0143(7) 0.0028(6) 0.0016(5) 0.0005(6)
C31A 0.0107(7) 0.0182(7) 0.0084(7) 0.0005(6) 0.0026(5) -0.0018(6)
O31A 0.0126(5) 0.0128(5) 0.0100(5) 0.0022(4) 0.0004(4) -0.0018(4)
O31B 0.0124(6) 0.0281(6) 0.0180(6) 0.0082(5) -0.0008(4) -0.0073(5)
Al1C 0.0087(2) 0.0083(2) 0.0091(2) 0.00129(15) 0.00177(15) 0.00077(15)
O1C 0.0155(6) 0.0113(5) 0.0145(5) 0.0029(4) 0.0076(4) 0.0033(4)
O2C 0.0139(5) 0.0123(5) 0.0106(5) 0.0007(4) 0.0023(4) -0.0044(4)
N1C 0.0093(6) 0.0095(6) 0.0097(6) 0.0019(5) 0.0010(5) -0.0013(5)
C10C 0.0095(7) 0.0109(7) 0.0132(7) 0.0012(5) -0.0013(5) 0.0010(5)
C11C 0.0112(7) 0.0121(7) 0.0074(6) 0.0016(5) 0.0033(5) -0.0001(5)
O11C 0.0109(5) 0.0099(5) 0.0133(5) 0.0014(4) 0.0027(4) 0.0007(4)
O11D 0.0102(5) 0.0148(5) 0.0155(5) -0.0012(4) 0.0010(4) -0.0007(4)
C20C 0.0140(7) 0.0129(7) 0.0103(7) -0.0001(6) 0.0035(6) 0.0027(6)
C21C 0.0104(7) 0.0110(7) 0.0125(7) 0.0006(5) 0.0009(5) -0.0010(5)
O21C 0.0139(5) 0.0117(5) 0.0110(5) 0.0020(4) 0.0030(4) 0.0033(4)
O21D 0.0240(6) 0.0169(5) 0.0128(5) 0.0046(4) 0.0078(4) 0.0045(5)
C30C 0.0120(7) 0.0086(7) 0.0186(7) 0.0019(6) 0.0026(6) -0.0020(6)
C31C 0.0138(7) 0.0133(7) 0.0096(7) -0.0004(5) 0.0045(6) -0.0018(6)
O31C 0.0089(5) 0.0117(5) 0.0129(5) -0.0009(4) 0.0013(4) 0.0001(4)
O31D 0.0129(6) 0.0144(5) 0.0297(6) -0.0055(5) 0.0081(5) -0.0047(4)
O1W 0.0141(6) 0.0159(6) 0.0170(6) 0.0040(4) 0.0012(5) 0.0023(4)
O2W 0.0281(7) 0.0179(6) 0.0202(6) -0.0002(5) -0.0063(5) 0.0065(5)
O3W 0.0288(7) 0.0161(6) 0.0195(6) 0.0002(5) -0.0001(5) 0.0022(5)
O4W 0.0313(8) 0.0351(8) 0.0279(7) -0.0091(6) -0.0099(6) 0.0152(6)

loop_
_atom_type_symbol
_atom_type_description
_atom_type_scat_dispersion_real
_atom_type_scat_dispersion_imag
_atom_type_scat_source
C C 0.0181 0.0091 'International Tables Vol C Tables 4.2.6.8 and 6.1.1.4'
H H 0.0000 0.0000 'International Tables Vol C Tables 4.2.6.8 and 6.1.1.4'
Al Al 0.2130 0.2455 'International Tables Vol C Tables 4.2.6.8 and 6.1.1.4'
N N 0.0311 0.0180 'International Tables Vol C Tables 4.2.6.8 and 6.1.1.4'
O O 0.0492 0.0322 'International Tables Vol C Tables 4.2.6.8 and 6.1.1.4'

loop_
_geom_angle_atom_site_label_1
_geom_angle_atom_site_label_2
_geom_angle_atom_site_label_3
_geom_angle
_geom_angle_site_symmetry_1
_geom_angle_site_symmetry_3
_geom_angle_publ_flag
O1A Al1A O11A 96.76(5) . . ?
O1A Al1A O21A 87.57(5) . . ?
O11A Al1A O21A 91.15(5) . . ?
O1A Al1A O2A 91.47(5) . . ?
O11A Al1A O2A 87.38(5) . . ?
O21A Al1A O2A 178.14(5) . . ?
O1A Al1A O31A 98.66(5) . . ?
O11A Al1A O31A 163.93(5) . . ?
O21A Al1A O31A 93.99(5) . . ?
O2A Al1A O31A 87.72(5) . . ?
O1A Al1A N1A 173.09(5) . . ?
O11A Al1A N1A 83.73(5) . . ?
O21A Al1A N1A 85.53(5) . . ?
O2A Al1A N1A 95.44(5) . . ?
O31A Al1A N1A 81.51(5) . . ?
Al1A O1A H1A 116.8(19) . . ?
Al1A O1A H1B 120.0(17) . . ?
H1A O1A H1B 106(2) . . ?
Al1A O2A H2A 126.3(18) . . ?
Al1A O2A H2B 124.1(16) . . ?
H2A O2A H2B 109(2) . . ?
C30A N1A C10A 114.70(11) . . ?
C30A N1A C20A 111.10(11) . . ?
C10A N1A C20A 111.79(11) . . ?
C30A N1A Al1A 106.39(9) . . ?
C10A N1A Al1A 105.82(9) . . ?
C20A N1A Al1A 106.40(9) . . ?
N1A C10A C11A 109.25(12) . . ?
N1A C10A H10A 109.8 . . ?
C11A C10A H10A 109.8 . . ?
N1A C10A H10B 109.8 . . ?
C11A C10A H10B 109.8 . . ?
H10A C10A H10B 108.3 . . ?
O11B C11A O11A 125.15(14) . . ?
O11B C11A C10A 118.90(13) . . ?
O11A C11A C10A 115.91(12) . . ?
C11A O11A Al1A 117.86(10) . . ?
N1A C20A C21A 111.46(11) . . ?
N1A C20A H20A 109.3 . . ?
C21A C20A H20A 109.3 . . ?
N1A C20A H20B 109.3 . . ?
C21A C20A H20B 109.3 . . ?
H20A C20A H20B 108.0 . . ?
O21B C21A O21A 124.30(14) . . ?
O21B C21A C20A 118.98(13) . . ?
O21A C21A C20A 116.70(12) . . ?
C21A O21A Al1A 117.28(9) . . ?
N1A C30A C31A 107.46(12) . . ?
N1A C30A H30A 110.2 . . ?
C31A C30A H30A 110.2 . . ?
N1A C30A H30B 110.2 . . ?
C31A C30A H30B 110.2 . . ?
H30A C30A H30B 108.5 . . ?
O31B C31A O31A 124.82(14) . . ?
O31B C31A C30A 119.56(14) . . ?
O31A C31A C30A 115.60(13) . . ?
C31A O31A Al1A 117.72(9) . . ?
O1C Al1C O21C 91.02(5) . . ?
O1C Al1C O2C 91.03(5) . . ?
O21C Al1C O2C 175.72(5) . . ?
O1C Al1C O31C 95.84(5) . . ?
O21C Al1C O31C 95.05(5) . . ?
O2C Al1C O31C 88.49(5) . . ?
O1C Al1C O11C 101.01(5) . . ?
O21C Al1C O11C 90.77(5) . . ?
O2C Al1C O11C 85.14(5) . . ?
O31C Al1C O11C 162.07(5) . . ?
O1C Al1C N1C 175.50(5) . . ?
O21C Al1C N1C 85.05(5) . . ?
O2C Al1C N1C 93.04(5) . . ?
O31C Al1C N1C 82.37(5) . . ?
O11C Al1C N1C 81.26(5) . . ?
Al1C O1C H1C 129.0(17) . . ?
Al1C O1C H1D 118.6(16) . . ?
H1C O1C H1D 107(2) . . ?
Al1C O2C H2C 126.0(16) . . ?
Al1C O2C H2D 118.5(17) . . ?
H2C O2C H2D 108(2) . . ?
C10C N1C C30C 114.49(11) . . ?
C10C N1C C20C 111.66(11) . . ?
C30C N1C C20C 112.67(12) . . ?
C10C N1C Al1C 104.70(9) . . ?
C30C N1C Al1C 106.53(9) . . ?
C20C N1C Al1C 105.93(9) . . ?
N1C C10C C11C 108.18(11) . . ?
N1C C10C H10C 110.1 . . ?
C11C C10C H10C 110.1 . . ?
N1C C10C H10D 110.1 . . ?
C11C C10C H10D 110.1 . . ?
H10C C10C H10D 108.4 . . ?
O11D C11C O11C 123.69(14) . . ?
O11D C11C C10C 119.81(13) . . ?
O11C C11C C10C 116.50(13) . . ?
C11C O11C Al1C 117.38(9) . . ?
N1C C20C C21C 112.15(12) . . ?
N1C C20C H20C 109.2 . . ?
C21C C20C H20C 109.2 . . ?
N1C C20C H20D 109.2 . . ?
C21C C20C H20D 109.2 . . ?
H20C C20C H20D 107.9 . . ?
O21D C21C O21C 124.80(14) . . ?
O21D C21C C20C 118.17(13) . . ?
O21C C21C C20C 117.02(13) . . ?
C21C O21C Al1C 118.93(9) . . ?
N1C C30C C31C 109.36(12) . . ?
N1C C30C H30C 109.8 . . ?
C31C C30C H30C 109.8 . . ?
N1C C30C H30D 109.8 . . ?
C31C C30C H30D 109.8 . . ?
H30C C30C H30D 108.2 . . ?
O31D C31C O31C 124.28(14) . . ?
O31D C31C C30C 118.66(13) . . ?
O31C C31C C30C 116.99(13) . . ?
C31C O31C Al1C 118.88(10) . . ?
H11W O1W H12W 106(2) . . ?
H21W O2W H22W 108(3) . . ?
H31W O3W H32W 104(3) . . ?
H41W O4W H42W 103(3) . . ?

loop_
_geom_bond_atom_site_label_1
_geom_bond_atom_site_label_2
_geom_bond_distance
_geom_bond_site_symmetry_2
_geom_bond_publ_flag
Al1A O1A 1.8217(11) . ?
Al1A O11A 1.8785(11) . ?
Al1A O21A 1.8848(11) . ?
Al1A O2A 1.8893(11) . ?
Al1A O31A 1.8967(11) . ?
Al1A N1A 2.0550(13) . ?
O1A H1A 0.82(3) . ?
O1A H1B 0.91(3) . ?
O2A H2A 0.85(3) . ?
O2A H2B 0.87(3) . ?
N1A C30A 1.4790(18) . ?
N1A C10A 1.4801(18) . ?
N1A C20A 1.4911(18) . ?
C10A C11A 1.524(2) . ?
C10A H10A 0.9900 . ?
C10A H10B 0.9900 . ?
C11A O11B 1.2326(19) . ?
C11A O11A 1.2819(18) . ?
C20A C21A 1.519(2) . ?
C20A H20A 0.9900 . ?
C20A H20B 0.9900 . ?
C21A O21B 1.2464(18) . ?
C21A O21A 1.2683(18) . ?
C30A C31A 1.517(2) . ?
C30A H30A 0.9900 . ?
C30A H30B 0.9900 . ?
C31A O31B 1.2285(19) . ?
C31A O31A 1.2953(19) . ?
Al1C O1C 1.8382(11) . ?
Al1C O21C 1.8535(11) . ?
Al1C O2C 1.8817(11) . ?
Al1C O31C 1.8853(11) . ?
Al1C O11C 1.8995(11) . ?
Al1C N1C 2.0996(13) . ?
O1C H1C 0.90(3) . ?
O1C H1D 0.85(3) . ?
O2C H2C 0.88(3) . ?
O2C H2D 0.86(3) . ?
N1C C10C 1.4780(19) . ?
N1C C30C 1.4809(18) . ?
N1C C20C 1.4928(18) . ?
C10C C11C 1.525(2) . ?
C10C H10C 0.9900 . ?
C10C H10D 0.9900 . ?
C11C O11D 1.2422(18) . ?
C11C O11C 1.2796(18) . ?
C20C C21C 1.519(2) . ?
C20C H20C 0.9900 . ?
C20C H20D 0.9900 . ?
C21C O21D 1.2358(19) . ?
C21C O21C 1.2764(18) . ?
C30C C31C 1.520(2) . ?
C30C H30C 0.9900 . ?
C30C H30D 0.9900 . ?
C31C O31D 1.2402(19) . ?
C31C O31C 1.2773(18) . ?
O1W H11W 0.85(3) . ?
O1W H12W 0.89(3) . ?
O2W H21W 0.85(3) . ?
O2W H22W 0.85(3) . ?
O3W H31W 0.85(3) . ?
O3W H32W 0.86(3) . ?
O4W H41W 0.83(3) . ?
O4W H42W 0.85(3) . ?
